data_7712333
loop_
_publ_author_name
'Jung, Mi Hee'

_publ_section_title
;
 Long-Lived Spin-Triplet Excitons in Manganese Complexes for
 Room-Temperature Phosphorescence
;
_journal_name_full 'Dalton Transactions'
_journal_paper_doi 10.1039/D2DT03831E
_journal_year 2023
_chemical_formula_sum 'C12 H26 Br4 Mn N2'
_chemical_formula_weight 572.93
_space_group_crystal_system monoclinic
_space_group_IT_number 14
_space_group_name_Hall '-P 2ybc'
_space_group_name_H-M_alt 'P 1 21/c 1'
_atom_sites_solution_hydrogens geom
_audit_creation_method SHELXL-2018/3
_audit_update_record
;
2022-06-11 deposited with the CCDC.	2023-02-16 downloaded from the CCDC.
;
_cell_angle_alpha 90
_cell_angle_beta 96.28(3)
_cell_angle_gamma 90
_cell_formula_units_Z 4
_cell_length_a 13.149(3)
_cell_length_b 12.377(3)
_cell_length_c 13.958(3)
_cell_measurement_reflns_used 35429
_cell_measurement_temperature 293(2)
_cell_measurement_theta_max 33.749
_cell_measurement_theta_min 0.401
_cell_volume 2258.0(9)
_computing_cell_refinement 'HKL3000sm (Otwinowski & Minor, 1997)'
_computing_data_collection 'PAL BL2D-SMDC Program (Shin et. al, 2016)'
_computing_data_reduction 'HKL3000sm (Otwinowski & Minor, 1997)'
_computing_structure_refinement 'SHELXL-2018/3 (Sheldrick, 2018)'
_computing_structure_solution 'SHELXT 2018/2 (Sheldrick, 2018)'
_diffrn_ambient_temperature 293(2)
_diffrn_measured_fraction_theta_full 0.997
_diffrn_measured_fraction_theta_max 0.797
_diffrn_measurement_device_type 'Rayonix MX225HS CCD area detector'
_diffrn_measurement_method 'omega scan'
_diffrn_radiation_type synchrotron
_diffrn_radiation_wavelength 0.71073
_diffrn_reflns_av_R_equivalents 0.0770
_diffrn_reflns_av_unetI/netI 0.0631
_diffrn_reflns_Laue_measured_fraction_full 0.997
_diffrn_reflns_Laue_measured_fraction_max 0.797
_diffrn_reflns_limit_h_max 19
_diffrn_reflns_limit_h_min -19
_diffrn_reflns_limit_k_max 19
_diffrn_reflns_limit_k_min -19
_diffrn_reflns_limit_l_max 21
_diffrn_reflns_limit_l_min -21
_diffrn_reflns_number 21609
_diffrn_reflns_point_group_measured_fraction_full 0.997
_diffrn_reflns_point_group_measured_fraction_max 0.797
_diffrn_reflns_theta_full 25.242
_diffrn_reflns_theta_max 33.885
_diffrn_reflns_theta_min 2.205
_diffrn_source 'PLSII 2D bending magnet'
_exptl_absorpt_coefficient_mu 7.655
_exptl_absorpt_correction_T_max 1.000
_exptl_absorpt_correction_T_min 0.611
_exptl_absorpt_correction_type empirical
_exptl_absorpt_process_details 'HKL3000sm Scalepack(Otwinowski et.al,2003)'
_exptl_crystal_colour colorless
_exptl_crystal_density_diffrn 1.685
_exptl_crystal_description plate
_exptl_crystal_F_000 1108
_refine_diff_density_max 2.085
_refine_diff_density_min -2.111
_refine_diff_density_rms 0.158
_refine_ls_extinction_coef 0.033(5)
_refine_ls_extinction_expression Fc^*^=kFc[1+0.001xFc^2^\l^3^/sin(2\q)]^-1/4^
_refine_ls_extinction_method 'SHELXL-2018/3 (Sheldrick 2018)'
_refine_ls_goodness_of_fit_ref 1.467
_refine_ls_hydrogen_treatment constr
_refine_ls_matrix_type full
_refine_ls_number_parameters 179
_refine_ls_number_reflns 7287
_refine_ls_number_restraints 3
_refine_ls_restrained_S_all 1.467
_refine_ls_R_factor_all 0.1692
_refine_ls_R_factor_gt 0.1168
_refine_ls_shift/su_max 1.090
_refine_ls_shift/su_mean 0.063
_refine_ls_structure_factor_coef Fsqd
_refine_ls_weighting_details 'w=1/[\s^2^(Fo^2^)+(0.2000P)^2^] where P=(Fo^2^+2Fc^2^)/3'
_refine_ls_weighting_scheme calc
_refine_ls_wR_factor_gt 0.4228
_refine_ls_wR_factor_ref 0.4726
_reflns_Friedel_coverage 0.000
_reflns_number_gt 3144
_reflns_number_total 7287
_reflns_threshold_expression 'I > 2\s(I)'
_cod_data_source_file d2dt03831e2.cif
_cod_data_source_block 298_TEMMnBr2_a
_cod_original_cell_volume 2257.9(8)
_cod_original_sg_symbol_H-M 'P 21/c'
_cod_database_code 7712333
_shelx_shelxl_version_number 2018/3
_shelx_space_group_comment
;
The symmetry employed for this shelxl refinement is uniquely defined
by the following loop, which should always be used as a source of
symmetry information in preference to the above space-group names.
They are only intended as comments.
;

loop_
_space_group_symop_operation_xyz
'x, y, z'
'-x, y+1/2, -z+1/2'
'-x, -y, -z'
'x, -y-1/2, z-1/2'

loop_
_atom_site_label
_atom_site_type_symbol
_atom_site_fract_x
_atom_site_fract_y
_atom_site_fract_z
_atom_site_U_iso_or_equiv
_atom_site_adp_type
_atom_site_occupancy
_atom_site_site_symmetry_order
_atom_site_calc_flag
_atom_site_refinement_flags_posn
_atom_site_refinement_flags_adp
_atom_site_refinement_flags_occupancy
_atom_site_disorder_assembly
_atom_site_disorder_group
C2 C 0.8947(19) 0.1033(14) 0.3697(15) 0.202(9) Uani 1 1 d . . . . .
H2A H 0.824795 0.097133 0.382857 0.303 Uiso 1 1 calc R U . . .
H2B H 0.920304 0.033134 0.355347 0.303 Uiso 1 1 calc R U . . .
H2C H 0.898657 0.150306 0.315589 0.303 Uiso 1 1 calc R U . . .
Br3 Br 0.65993(14) 0.55563(13) 0.36105(9) 0.1505(7) Uani 1 1 d . . . . .
N2 N 0.4434(5) 0.3764(7) 0.3108(5) 0.107(2) Uani 1 1 d . . . . .
Mn1 Mn 0.75936(10) 0.45683(11) 0.24580(10) 0.0991(6) Uani 1 1 d . . . . .
N1 N 0.9452(7) 0.2534(7) 0.4801(7) 0.127(3) Uani 1 1 d D . . . .
C1 C 0.950(2) 0.1428(11) 0.4449(19) 0.30(2) Uani 1 1 d D . . . .
H1A H 1.020240 0.130470 0.434222 0.360 Uiso 1 1 calc R U . . .
H1B H 0.936474 0.096946 0.498513 0.360 Uiso 1 1 calc R U . . .
Br1 Br 0.94471(8) 0.43565(12) 0.30556(10) 0.1372(6) Uani 1 1 d . . . . .
Br2 Br 0.74609(12) 0.54782(12) 0.08668(8) 0.1409(7) Uani 1 1 d . . . . .
C3 C 1.0572(13) 0.2826(15) 0.5233(13) 0.176(7) Uani 1 1 d . . . . .
H3A H 1.101571 0.274489 0.472589 0.212 Uiso 1 1 calc R U . . .
H3B H 1.058399 0.358232 0.541483 0.212 Uiso 1 1 calc R U . . .
Br4 Br 0.68036(15) 0.27339(14) 0.23725(15) 0.1791(8) Uani 1 1 d . . . . .
C4 C 1.0983(15) 0.223(2) 0.602(2) 0.250(14) Uani 1 1 d . . . . .
H4A H 1.056985 0.160591 0.608795 0.374 Uiso 1 1 calc R U . . .
H4B H 1.100079 0.266992 0.658894 0.374 Uiso 1 1 calc R U . . .
H4C H 1.166603 0.201528 0.592511 0.374 Uiso 1 1 calc R U . . .
C5 C 0.872(3) 0.276(3) 0.544(2) 0.300(19) Uani 1 1 d . . . . .
H5A H 0.822220 0.217207 0.535314 0.360 Uiso 1 1 calc R U . . .
H5B H 0.906942 0.266409 0.608416 0.360 Uiso 1 1 calc R U . . .
C6 C 0.815(2) 0.368(2) 0.5480(14) 0.225(11) Uani 1 1 d . . . . .
H6A H 0.797322 0.394346 0.483859 0.338 Uiso 1 1 calc R U . . .
H6B H 0.854957 0.420955 0.585432 0.338 Uiso 1 1 calc R U . . .
H6C H 0.754321 0.352087 0.577347 0.338 Uiso 1 1 calc R U . . .
C7 C 0.3675(16) 0.450(3) 0.348(4) 0.50(6) Uani 1 1 d D . . . .
H7A H 0.390026 0.466128 0.414891 0.600 Uiso 1 1 calc R U . . .
H7B H 0.367004 0.517353 0.312363 0.600 Uiso 1 1 calc R U . . .
C8 C 0.2627(16) 0.409(3) 0.3416(19) 0.260(14) Uani 1 1 d D . . . .
H8A H 0.217744 0.457193 0.303690 0.391 Uiso 1 1 calc R U . . .
H8B H 0.241731 0.403083 0.405197 0.391 Uiso 1 1 calc R U . . .
H8C H 0.259824 0.338662 0.311857 0.391 Uiso 1 1 calc R U . . .
C9 C 0.4616(16) 0.2636(15) 0.3576(13) 0.212(10) Uani 1 1 d D . . . .
H9A H 0.397775 0.223553 0.350753 0.254 Uiso 1 1 calc R U . . .
H9B H 0.510409 0.224224 0.323691 0.254 Uiso 1 1 calc R U . . .
C10 C 0.5001(15) 0.2703(16) 0.4600(12) 0.176(6) Uani 1 1 d D . . . .
H10A H 0.548621 0.328236 0.469704 0.264 Uiso 1 1 calc R U . . .
H10B H 0.532709 0.203439 0.480163 0.264 Uiso 1 1 calc R U . . .
H10C H 0.444088 0.283538 0.497165 0.264 Uiso 1 1 calc R U . . .
C11 C 0.4186(18) 0.366(3) 0.205(2) 0.32(2) Uani 1 1 d . . . . .
H11A H 0.353096 0.330072 0.191471 0.379 Uiso 1 1 calc R U . . .
H11B H 0.469968 0.321109 0.179701 0.379 Uiso 1 1 calc R U . . .
C12 C 0.4141(18) 0.4760(15) 0.1522(14) 0.173(6) Uani 1 1 d . . . . .
H12A H 0.462830 0.476536 0.105826 0.260 Uiso 1 1 calc R U . . .
H12B H 0.429929 0.532855 0.198200 0.260 Uiso 1 1 calc R U . . .
H12C H 0.346570 0.486877 0.119895 0.260 Uiso 1 1 calc R U . . .

loop_
_atom_site_aniso_label
_atom_site_aniso_U_11
_atom_site_aniso_U_22
_atom_site_aniso_U_33
_atom_site_aniso_U_23
_atom_site_aniso_U_13
_atom_site_aniso_U_12
C2 0.29(3) 0.120(9) 0.198(17) 0.000(11) 0.053(17) 0.069(13)
Br3 0.1782(14) 0.1651(13) 0.1140(9) -0.0012(7) 0.0418(8) 0.0562(9)
N2 0.098(4) 0.116(5) 0.108(5) -0.030(4) 0.020(4) -0.010(4)
Mn1 0.0897(9) 0.1113(10) 0.0971(9) -0.0022(6) 0.0130(6) 0.0034(6)
N1 0.119(6) 0.120(6) 0.139(7) 0.012(5) 0.005(5) -0.007(5)
C1 0.48(5) 0.127(12) 0.26(3) -0.019(14) -0.15(3) -0.055(19)
Br1 0.0886(7) 0.1707(12) 0.1505(11) 0.0459(8) 0.0058(6) -0.0011(5)
Br2 0.1387(10) 0.1815(13) 0.1024(8) 0.0156(6) 0.0129(6) 0.0395(8)
C3 0.161(13) 0.174(13) 0.182(13) 0.026(11) -0.034(11) -0.038(10)
Br4 0.1946(16) 0.1438(12) 0.2037(17) -0.0233(10) 0.0438(12) -0.0587(10)
C4 0.150(15) 0.206(19) 0.38(4) 0.08(2) -0.051(19) -0.036(12)
C5 0.34(4) 0.29(3) 0.31(3) 0.15(3) 0.20(3) 0.13(3)
C6 0.30(2) 0.217(18) 0.165(13) 0.021(13) 0.036(14) 0.147(19)
C7 0.15(2) 0.45(6) 0.86(13) -0.40(8) -0.15(4) 0.13(3)
C8 0.160(18) 0.41(4) 0.22(2) 0.02(3) 0.044(15) 0.09(2)
C9 0.23(2) 0.149(12) 0.28(3) 0.002(15) 0.13(2) 0.003(12)
C10 0.227(18) 0.180(14) 0.125(9) 0.012(9) 0.044(10) 0.018(12)
C11 0.188(19) 0.40(4) 0.32(3) -0.23(4) -0.12(2) 0.14(3)
C12 0.191(16) 0.166(11) 0.155(12) -0.004(10) -0.016(11) 0.043(11)

loop_
_atom_type_symbol
_atom_type_description
_atom_type_scat_dispersion_real
_atom_type_scat_dispersion_imag
_atom_type_scat_source
C C 0.0033 0.0016 'International Tables Vol C Tables 4.2.6.8 and 6.1.1.4'
H H 0.0000 0.0000 'International Tables Vol C Tables 4.2.6.8 and 6.1.1.4'
N N 0.0061 0.0033 'International Tables Vol C Tables 4.2.6.8 and 6.1.1.4'
Mn Mn 0.3368 0.7283 'International Tables Vol C Tables 4.2.6.8 and 6.1.1.4'
Br Br -0.2901 2.4595 'International Tables Vol C Tables 4.2.6.8 and 6.1.1.4'

loop_
_geom_angle_atom_site_label_1
_geom_angle_atom_site_label_2
_geom_angle_atom_site_label_3
_geom_angle
_geom_angle_site_symmetry_1
_geom_angle_site_symmetry_3
_geom_angle_publ_flag
C11 N2 C7 109(2) . . ?
C11 N2 C9 110.4(17) . . ?
C7 N2 C9 119(2) . . ?
Br2 Mn1 Br4 112.49(8) . . ?
Br2 Mn1 Br3 111.33(7) . . ?
Br4 Mn1 Br3 103.39(8) . . ?
Br2 Mn1 Br1 108.46(7) . . ?
Br4 Mn1 Br1 107.82(8) . . ?
Br3 Mn1 Br1 113.31(8) . . ?
C5 N1 C1 116.7(19) . . ?
C5 N1 C3 113(2) . . ?
C1 N1 C3 106.0(14) . . ?
C2 C1 N1 126.0(19) . . ?
C4 C3 N1 116.9(14) . . ?
C6 C5 N1 127(2) . . ?
C8 C7 N2 115(2) . . ?
C10 C9 N2 112.4(14) . . ?
N2 C11 C12 113.0(19) . . ?

loop_
_geom_bond_atom_site_label_1
_geom_bond_atom_site_label_2
_geom_bond_distance
_geom_bond_site_symmetry_2
_geom_bond_publ_flag
C2 C1 1.30(3) . ?
Br3 Mn1 2.5005(19) . ?
N2 C11 1.48(3) . ?
N2 C7 1.49(3) . ?
N2 C9 1.55(2) . ?
Mn1 Br2 2.4793(19) . ?
Mn1 Br4 2.494(2) . ?
Mn1 Br1 2.5019(18) . ?
N1 C5 1.42(2) . ?
N1 C1 1.458(9) . ?
N1 C3 1.570(19) . ?
C3 C4 1.38(3) . ?
C5 C6 1.36(3) . ?
C7 C8 1.464(10) . ?
C9 C10 1.465(10) . ?
C11 C12 1.54(5) . ?
